data_7159627
loop_
_publ_author_name
'Fresia, Marvin'
'Dierks, Alexandra'
'Jones, Peter G.'
'Lindel, Thomas'

_publ_section_title
;
 Synthesis of the indeno[1,2-<i>b</i>]indole core of janthitrem B.
;
_journal_issue 45
_journal_name_full 'Organic &amp; biomolecular chemistry'
_journal_page_first 9065
_journal_page_last 9069
_journal_paper_doi 10.1039/d3ob01566a
_journal_volume 21
_journal_year 2023
_chemical_formula_sum 'C16 H17 N O'
_chemical_formula_weight 239.30
_space_group_crystal_system monoclinic
_space_group_IT_number 7
_space_group_name_Hall 'P -2yc'
_space_group_name_H-M_alt 'P 1 c 1'
_atom_sites_solution_hydrogens mixed
_audit_creation_method SHELXL-2018/3
_audit_update_record
;
2023-08-20 deposited with the CCDC.	2023-11-02 downloaded from the CCDC.
;
_cell_angle_alpha 90
_cell_angle_beta 90.6799(16)
_cell_angle_gamma 90
_cell_formula_units_Z 4
_cell_length_a 6.14568(10)
_cell_length_b 12.1476(2)
_cell_length_c 16.5252(3)
_cell_measurement_reflns_used 74405
_cell_measurement_temperature 100(2)
_cell_measurement_theta_max 41.4180
_cell_measurement_theta_min 2.0660
_cell_volume 1233.61(4)
_computing_cell_refinement 'CrysAlisPro 1.171.42.79a (Rigaku OD, 2022)'
_computing_data_collection 'CrysAlisPro 1.171.42.79a (Rigaku OD, 2022)'
_computing_data_reduction 'CrysAlisPro 1.171.42.79a (Rigaku OD, 2022)'
_computing_molecular_graphics 'Siemens XP'
_computing_publication_material 'SHELXL-2018/3 (Sheldrick, 2018)'
_computing_structure_refinement 'SHELXL-2018/3 (Sheldrick, 2018)'
_computing_structure_solution SHELXT
_diffrn_ambient_environment N~2~
_diffrn_ambient_temperature 99.97(18)
_diffrn_detector 'Hybrid Pixel Array Detector'
_diffrn_detector_area_resol_mean 10.0000
_diffrn_detector_type HyPix
_diffrn_measured_fraction_theta_full 1.000
_diffrn_measured_fraction_theta_max 0.985
_diffrn_measurement_device 'four-circle diffractometer'
_diffrn_measurement_device_type 'XtaLAB Synergy'
_diffrn_radiation_monochromator mirror
_diffrn_radiation_probe x-ray
_diffrn_radiation_type 'Mo K\a'
_diffrn_radiation_wavelength 0.71073
_diffrn_reflns_av_R_equivalents 0.0398
_diffrn_reflns_av_unetI/netI 0.0239
_diffrn_reflns_Laue_measured_fraction_full 1.000
_diffrn_reflns_Laue_measured_fraction_max 0.985
_diffrn_reflns_limit_h_max 11
_diffrn_reflns_limit_h_min -11
_diffrn_reflns_limit_k_max 22
_diffrn_reflns_limit_k_min -22
_diffrn_reflns_limit_l_max 30
_diffrn_reflns_limit_l_min -30
_diffrn_reflns_number 123169
_diffrn_reflns_point_group_measured_fraction_full 0.999
_diffrn_reflns_point_group_measured_fraction_max 0.977
_diffrn_reflns_theta_full 40.500
_diffrn_reflns_theta_max 41.172
_diffrn_reflns_theta_min 2.465
_diffrn_source 'micro-focus sealed X-ray tube'
_diffrn_source_type 'PhotonJet (Mo) X-ray Source'
_exptl_absorpt_coefficient_mu 0.080
_exptl_absorpt_correction_T_max 1.00000
_exptl_absorpt_correction_T_min 0.73275
_exptl_absorpt_correction_type multi-scan
_exptl_absorpt_process_details
;
CrysAlisPro 1.171.42.79a (Rigaku Oxford Diffraction, 2022)
Empirical absorption correction using spherical harmonics,
implemented in SCALE3 ABSPACK scaling algorithm.
;
_exptl_crystal_colour colourless
_exptl_crystal_density_diffrn 1.289
_exptl_crystal_description block
_exptl_crystal_F_000 512
_exptl_crystal_size_max 0.25
_exptl_crystal_size_mid 0.20
_exptl_crystal_size_min 0.15
_refine_diff_density_max 0.658
_refine_diff_density_min -0.299
_refine_diff_density_rms 0.056
_refine_ls_abs_structure_details
;
 Flack x determined using 7119 quotients [(I+)-(I-)]/[(I+)+(I-)]
 (Parsons, Flack and Wagner, Acta Cryst. B69 (2013) 249-259).
;
_refine_ls_abs_structure_Flack -0.1(2)
_refine_ls_extinction_method none
_refine_ls_goodness_of_fit_ref 1.082
_refine_ls_hydrogen_treatment mixed
_refine_ls_matrix_type full
_refine_ls_number_parameters 353
_refine_ls_number_reflns 16066
_refine_ls_number_restraints 31
_refine_ls_restrained_S_all 1.082
_refine_ls_R_factor_all 0.0422
_refine_ls_R_factor_gt 0.0381
_refine_ls_shift/su_max 0.001
_refine_ls_shift/su_mean 0.000
_refine_ls_structure_factor_coef Fsqd
_refine_ls_weighting_details 'w=1/[\s^2^(Fo^2^)+(0.0684P)^2^+0.0805P] where P=(Fo^2^+2Fc^2^)/3'
_refine_ls_weighting_scheme calc
_refine_ls_wR_factor_gt 0.1032
_refine_ls_wR_factor_ref 0.1062
_reflns_Friedel_coverage 0.981
_reflns_Friedel_fraction_full 0.998
_reflns_Friedel_fraction_max 0.969
_reflns_number_gt 15117
_reflns_number_total 16066
_reflns_threshold_expression 'I > 2\s(I)'
_cod_data_source_file d3ob01566a2.cif
_cod_data_source_block crocu
_cod_depositor_comments 'Adding full bibliography for 7159627--7159628.cif.'
_cod_original_sg_symbol_H-M 'P c'
_cod_database_code 7159627
_shelx_shelxl_version_number 2018/3
_shelx_space_group_comment
;
The symmetry employed for this shelxl refinement is uniquely defined
by the following loop, which should always be used as a source of
symmetry information in preference to the above space-group names.
They are only intended as comments.
;
_shelx_estimated_absorpt_t_min 0.980
_shelx_estimated_absorpt_t_max 0.988

loop_
_space_group_symop_operation_xyz
'x, y, z'
'x, -y, z+1/2'

loop_
_atom_site_label
_atom_site_type_symbol
_atom_site_fract_x
_atom_site_fract_y
_atom_site_fract_z
_atom_site_U_iso_or_equiv
_atom_site_adp_type
_atom_site_occupancy
_atom_site_site_symmetry_order
_atom_site_calc_flag
_atom_site_refinement_flags_posn
_atom_site_refinement_flags_adp
_atom_site_refinement_flags_occupancy
_atom_site_disorder_assembly
_atom_site_disorder_group
C1 C 0.87091(18) 0.86477(9) 0.64304(7) 0.01551(16) Uani 1 1 d . . . . .
H1A H 0.969204 0.929053 0.639015 0.019 Uiso 1 1 calc R U . . .
H1B H 0.947439 0.807417 0.675027 0.019 Uiso 1 1 calc R U . . .
C2 C 0.6646(2) 0.89944(10) 0.68805(7) 0.01787(17) Uani 1 1 d . . . . .
H2A H 0.628527 0.976404 0.673460 0.021 Uiso 1 1 calc R U . . .
H2B H 0.694405 0.897114 0.747031 0.021 Uiso 1 1 calc R U . . .
C3 C 0.46684(19) 0.82564(10) 0.66861(7) 0.01760(17) Uani 1 1 d . . . . .
H3A H 0.380062 0.815662 0.718168 0.021 Uiso 1 1 calc R U . . .
H3B H 0.373372 0.862408 0.627574 0.021 Uiso 1 1 calc R U . . .
C4 C 0.53624(19) 0.71274(9) 0.63672(7) 0.01611(16) Uani 1 1 d . . . . .
H4A H 0.405461 0.666357 0.628329 0.019 Uiso 1 1 calc R U . . .
H4B H 0.630338 0.676217 0.677678 0.019 Uiso 1 1 calc R U . . .
C4A C 0.66079(16) 0.72174(8) 0.55618(6) 0.01254(14) Uani 1 1 d . . . . .
C4B C 0.51112(16) 0.75848(8) 0.48900(6) 0.01205(14) Uani 1 1 d . . . . .
N5 N 0.33352(15) 0.71302(7) 0.45324(6) 0.01322(13) Uani 1 1 d D . . . .
H05 H 0.281(5) 0.651(2) 0.4634(16) 0.030(6) Uiso 1 1 d D . . . .
C5A C 0.24585(17) 0.79038(8) 0.39908(6) 0.01234(14) Uani 1 1 d . . . . .
C6 C 0.05758(18) 0.78307(9) 0.35146(7) 0.01539(16) Uani 1 1 d . . . . .
H6 H -0.029585 0.718484 0.351057 0.018 Uiso 1 1 calc R U . . .
C7 C 0.0026(2) 0.87444(10) 0.30445(7) 0.01746(17) Uani 1 1 d . . . . .
H7 H -0.125560 0.872452 0.271743 0.021 Uiso 1 1 calc R U . . .
C8 C 0.1329(2) 0.96930(10) 0.30455(7) 0.01761(17) Uani 1 1 d . . . . .
H8 H 0.092286 1.029806 0.271228 0.021 Uiso 1 1 calc R U . . .
C9 C 0.32027(18) 0.97673(9) 0.35237(6) 0.01488(15) Uani 1 1 d . . . . .
H9 H 0.406858 1.041508 0.352167 0.018 Uiso 1 1 calc R U . . .
C9A C 0.37833(16) 0.88643(8) 0.40085(6) 0.01213(14) Uani 1 1 d . . . . .
C9B C 0.54826(16) 0.86321(8) 0.45919(6) 0.01227(14) Uani 1 1 d . . . . .
C10 C 0.73445(16) 0.90924(8) 0.50040(6) 0.01206(13) Uani 1 1 d . . . . .
O1 O 0.81634(15) 1.00174(7) 0.49473(6) 0.01658(13) Uani 1 1 d . . . . .
C10A C 0.82469(16) 0.82034(8) 0.55811(6) 0.01255(14) Uani 1 1 d . . . . .
H10A H 0.965509 0.793652 0.535602 0.015 Uiso 1 1 calc R U . . .
C11 C 0.7733(2) 0.61201(9) 0.53828(8) 0.01898(18) Uani 1 1 d . . . . .
H11A H 0.666417 0.552243 0.540425 0.028 Uiso 1 1 calc R U . . .
H11B H 0.888324 0.598897 0.578722 0.028 Uiso 1 1 calc R U . . .
H11C H 0.837132 0.614702 0.484257 0.028 Uiso 1 1 calc R U . . .
C4B' C 0.51739(16) 0.25384(8) 0.47958(6) 0.01246(14) Uani 1 1 d . . . . .
N5' N 0.69013(16) 0.20982(7) 0.44130(6) 0.01411(14) Uani 1 1 d D . . . .
H05' H 0.745(5) 0.148(2) 0.4523(17) 0.032(7) Uiso 1 1 d D . . . .
C5A' C 0.76692(18) 0.28839(9) 0.38651(7) 0.01393(15) Uani 1 1 d . . . . .
C6' C 0.95127(19) 0.28462(10) 0.33836(7) 0.01747(17) Uani 1 1 d . . . . .
H6'1 H 1.041633 0.221217 0.337018 0.021 Uiso 1 1 calc R U . . .
C7' C 0.9979(2) 0.37746(11) 0.29229(8) 0.0202(2) Uani 1 1 d . . . . .
H7' H 1.123156 0.377640 0.259153 0.024 Uiso 1 1 calc R U . . .
C8' C 0.8631(2) 0.47089(11) 0.29387(7) 0.01947(19) Uani 1 1 d . . . . .
H8' H 0.897819 0.532614 0.261158 0.023 Uiso 1 1 calc R U . . .
C9' C 0.6800(2) 0.47469(9) 0.34239(7) 0.01686(17) Uani 1 1 d . . . . .
H9' H 0.589929 0.538215 0.343131 0.020 Uiso 1 1 calc R U . . .
C9A' C 0.63123(18) 0.38307(8) 0.39011(6) 0.01382(15) Uani 1 1 d . . . . .
C9B' C 0.47092(17) 0.35818(8) 0.45037(6) 0.01345(14) Uani 1 1 d . . . . .
C10' C 0.30378(16) 0.40621(8) 0.49919(7) 0.01317(14) Uani 1 1 d . . . . .
O1' O 0.23058(16) 0.50067(7) 0.49938(7) 0.01912(15) Uani 1 1 d . . . . .
C11' C 0.3084(2) 0.10816(9) 0.56009(8) 0.01842(18) Uani 1 1 d . . . . .
H11D H 0.197756 0.099066 0.517415 0.028 Uiso 1 1 calc R U . . .
H11E H 0.241903 0.096661 0.613033 0.028 Uiso 1 1 calc R U . . .
H11F H 0.424923 0.054230 0.552413 0.028 Uiso 1 1 calc R U . . .
C10" C 0.22212(16) 0.31493(8) 0.55598(6) 0.01252(14) Uani 1 1 d D . . . .
H10" H 0.091006 0.281901 0.529039 0.015 Uiso 1 1 calc R U . A 1
C1' C 0.1493(3) 0.3549(2) 0.63886(11) 0.0138(4) Uani 0.922(4) 1 d D U P B 1
H1A' H 0.051215 0.299229 0.662545 0.017 Uiso 0.922(4) 1 calc R U P B 1
H1B' H 0.065215 0.423869 0.631922 0.017 Uiso 0.922(4) 1 calc R U P B 1
C2' C 0.3386(2) 0.37604(14) 0.69798(10) 0.0166(2) Uani 0.922(4) 1 d D U P B 1
H2A' H 0.428187 0.437888 0.678049 0.020 Uiso 0.922(4) 1 calc R U P B 1
H2B' H 0.281016 0.396696 0.751572 0.020 Uiso 0.922(4) 1 calc R U P B 1
C3' C 0.4796(2) 0.27269(10) 0.70626(7) 0.0159(2) Uani 0.922(4) 1 d D . P B 1
H3A' H 0.597530 0.285671 0.746446 0.019 Uiso 0.922(4) 1 calc R U P B 1
H3B' H 0.389876 0.210448 0.725433 0.019 Uiso 0.922(4) 1 calc R U P B 1
C4' C 0.57713(18) 0.24446(10) 0.62436(7) 0.0136(2) Uani 0.922(4) 1 d D U P B 1
H4A' H 0.668079 0.177628 0.630368 0.016 Uiso 0.922(4) 1 calc R U P B 1
H4B' H 0.673336 0.305491 0.607563 0.016 Uiso 0.922(4) 1 calc R U P B 1
C1" C 0.159(5) 0.356(6) 0.641(2) 0.034(10) Uiso 0.078(4) 1 d D U P B 2
H1"1 H 0.048687 0.414645 0.635841 0.041 Uiso 0.078(4) 1 calc R U P B 2
H1"2 H 0.096056 0.294394 0.672074 0.041 Uiso 0.078(4) 1 calc R U P B 2
C2" C 0.360(3) 0.3998(19) 0.6845(15) 0.024(5) Uiso 0.078(4) 1 d D U P B 2
H2"1 H 0.388847 0.476100 0.666539 0.029 Uiso 0.078(4) 1 calc R U P B 2
H2"2 H 0.333619 0.401345 0.743487 0.029 Uiso 0.078(4) 1 calc R U P B 2
C3" C 0.556(2) 0.3294(12) 0.6679(10) 0.019(3) Uiso 0.078(4) 1 d D . P B 2
H3"1 H 0.641526 0.321214 0.718593 0.022 Uiso 0.078(4) 1 calc R U P B 2
H3"2 H 0.648265 0.367626 0.628149 0.022 Uiso 0.078(4) 1 calc R U P B 2
C4" C 0.500(3) 0.2164(12) 0.6357(9) 0.017(3) Uiso 0.078(4) 1 d D U P B 2
H4"1 H 0.634315 0.171298 0.633206 0.020 Uiso 0.078(4) 1 calc R U P B 2
H4"2 H 0.398189 0.179561 0.672897 0.020 Uiso 0.078(4) 1 calc R U P B 2
C4A' C 0.40253(16) 0.22399(8) 0.55606(6) 0.01240(14) Uani 1 1 d D . . . .

loop_
_atom_site_aniso_label
_atom_site_aniso_U_11
_atom_site_aniso_U_22
_atom_site_aniso_U_33
_atom_site_aniso_U_23
_atom_site_aniso_U_13
_atom_site_aniso_U_12
C1 0.0138(3) 0.0182(4) 0.0145(4) 0.0005(3) -0.0020(3) -0.0006(3)
C2 0.0185(4) 0.0191(4) 0.0160(4) -0.0034(3) 0.0006(3) 0.0004(3)
C3 0.0153(4) 0.0202(4) 0.0174(4) -0.0014(3) 0.0022(3) 0.0016(3)
C4 0.0178(4) 0.0154(4) 0.0152(4) 0.0028(3) 0.0007(3) -0.0007(3)
C4A 0.0143(3) 0.0099(3) 0.0134(3) 0.0014(3) -0.0004(3) 0.0023(3)
C4B 0.0131(3) 0.0096(3) 0.0134(3) 0.0010(3) -0.0004(3) 0.0008(3)
N5 0.0148(3) 0.0093(3) 0.0156(3) 0.0015(2) -0.0017(3) -0.0004(2)
C5A 0.0144(3) 0.0106(3) 0.0120(3) 0.0006(2) -0.0006(3) 0.0004(3)
C6 0.0158(4) 0.0152(4) 0.0151(4) -0.0001(3) -0.0025(3) -0.0007(3)
C7 0.0185(4) 0.0178(4) 0.0159(4) 0.0006(3) -0.0045(3) 0.0012(3)
C8 0.0215(4) 0.0155(4) 0.0157(4) 0.0024(3) -0.0046(3) 0.0020(3)
C9 0.0191(4) 0.0115(3) 0.0139(4) 0.0028(3) -0.0025(3) 0.0002(3)
C9A 0.0143(3) 0.0100(3) 0.0120(3) 0.0012(3) -0.0010(3) 0.0004(3)
C9B 0.0135(3) 0.0102(3) 0.0131(3) 0.0013(3) -0.0013(3) 0.0003(3)
C10 0.0132(3) 0.0101(3) 0.0128(3) 0.0004(3) 0.0002(3) 0.0009(3)
O1 0.0179(3) 0.0108(3) 0.0210(3) 0.0015(2) -0.0026(3) -0.0020(2)
C10A 0.0122(3) 0.0115(3) 0.0139(3) 0.0010(3) -0.0002(3) 0.0016(3)
C11 0.0211(4) 0.0123(4) 0.0234(5) -0.0007(3) -0.0022(4) 0.0059(3)
C4B' 0.0135(3) 0.0092(3) 0.0147(3) 0.0009(3) 0.0005(3) 0.0001(3)
N5' 0.0158(3) 0.0103(3) 0.0163(3) 0.0009(2) 0.0025(3) 0.0012(2)
C5A' 0.0156(4) 0.0122(3) 0.0140(4) -0.0005(3) 0.0017(3) -0.0009(3)
C6' 0.0182(4) 0.0173(4) 0.0170(4) -0.0029(3) 0.0042(3) -0.0009(3)
C7' 0.0221(5) 0.0217(5) 0.0169(4) -0.0026(3) 0.0064(4) -0.0056(4)
C8' 0.0249(5) 0.0180(4) 0.0156(4) 0.0014(3) 0.0045(4) -0.0054(4)
C9' 0.0209(4) 0.0142(4) 0.0155(4) 0.0027(3) 0.0022(3) -0.0025(3)
C9A' 0.0161(4) 0.0116(3) 0.0138(4) 0.0016(3) 0.0010(3) -0.0006(3)
C9B' 0.0150(3) 0.0105(3) 0.0150(4) 0.0025(3) 0.0024(3) 0.0006(3)
C10' 0.0136(3) 0.0099(3) 0.0161(4) 0.0023(3) 0.0005(3) 0.0004(3)
O1' 0.0199(3) 0.0103(3) 0.0272(4) 0.0043(3) 0.0049(3) 0.0039(3)
C11' 0.0200(4) 0.0105(3) 0.0248(5) 0.0003(3) 0.0040(4) -0.0025(3)
C10" 0.0130(3) 0.0100(3) 0.0146(3) 0.0011(3) 0.0007(3) -0.0004(3)
C1' 0.0127(5) 0.0139(5) 0.0149(5) 0.0005(3) 0.0021(3) 0.0018(3)
C2' 0.0178(5) 0.0161(5) 0.0158(5) -0.0035(4) 0.0003(4) 0.0008(4)
C3' 0.0166(4) 0.0176(4) 0.0135(4) 0.0001(3) -0.0009(3) 0.0014(3)
C4' 0.0122(4) 0.0141(4) 0.0146(4) 0.0008(3) -0.0005(3) 0.0005(3)
C4A' 0.0151(3) 0.0086(3) 0.0135(3) 0.0012(3) 0.0010(3) 0.0005(3)

loop_
_atom_type_symbol
_atom_type_description
_atom_type_scat_dispersion_real
_atom_type_scat_dispersion_imag
_atom_type_scat_source
C C 0.0033 0.0016 'International Tables Vol C Tables 4.2.6.8 and 6.1.1.4'
H H 0.0000 0.0000 'International Tables Vol C Tables 4.2.6.8 and 6.1.1.4'
N N 0.0061 0.0033 'International Tables Vol C Tables 4.2.6.8 and 6.1.1.4'
O O 0.0106 0.0060 'International Tables Vol C Tables 4.2.6.8 and 6.1.1.4'

loop_
_geom_angle_atom_site_label_1
_geom_angle_atom_site_label_2
_geom_angle_atom_site_label_3
_geom_angle
_geom_angle_site_symmetry_1
_geom_angle_site_symmetry_3
_geom_angle_publ_flag
C10A C1 C2 113.34(9) . . ?
C1 C2 C3 113.14(9) . . ?
C4 C3 C2 111.74(10) . . ?
C3 C4 C4A 112.05(9) . . ?
C4B C4A C11 112.95(9) . . ?
C4B C4A C4 110.62(9) . . ?
C11 C4A C4 109.49(9) . . ?
C4B C4A C10A 100.14(8) . . ?
C11 C4A C10A 112.20(9) . . ?
C4 C4A C10A 111.19(8) . . ?
N5 C4B C9B 110.82(9) . . ?
N5 C4B C4A 133.29(9) . . ?
C9B C4B C4A 115.74(9) . . ?
C4B N5 C5A 107.90(8) . . ?
C6 C5A N5 128.90(9) . . ?
C6 C5A C9A 122.32(9) . . ?
N5 C5A C9A 108.74(9) . . ?
C7 C6 C5A 117.26(10) . . ?
C6 C7 C8 121.23(10) . . ?
C9 C8 C7 121.49(10) . . ?
C8 C9 C9A 118.49(10) . . ?
C9 C9A C5A 119.22(9) . . ?
C9 C9A C9B 135.49(9) . . ?
C5A C9A C9B 105.26(8) . . ?
C4B C9B C10 108.82(8) . . ?
C4B C9B C9A 107.27(9) . . ?
C10 C9B C9A 143.82(9) . . ?
O1 C10 C9B 129.83(9) . . ?
O1 C10 C10A 122.75(9) . . ?
C9B C10 C10A 107.42(8) . . ?
C1 C10A C10 112.52(8) . . ?
C1 C10A C4A 113.69(8) . . ?
C10 C10A C4A 107.29(8) . . ?
N5' C4B' C9B' 111.01(9) . . ?
N5' C4B' C4A' 132.74(9) . . ?
C9B' C4B' C4A' 114.70(9) . . ?
C4B' N5' C5A' 107.77(9) . . ?
C6' C5A' N5' 128.99(10) . . ?
C6' C5A' C9A' 122.12(10) . . ?
N5' C5A' C9A' 108.76(9) . . ?
C7' C6' C5A' 117.38(11) . . ?
C6' C7' C8' 121.25(11) . . ?
C9' C8' C7' 121.24(11) . . ?
C8' C9' C9A' 118.64(11) . . ?
C9' C9A' C5A' 119.35(10) . . ?
C9' C9A' C9B' 135.19(10) . . ?
C5A' C9A' C9B' 105.38(9) . . ?
C4B' C9B' C10' 108.76(9) . . ?
C4B' C9B' C9A' 107.04(9) . . ?
C10' C9B' C9A' 143.29(9) . . ?
O1' C10' C9B' 129.98(10) . . ?
O1' C10' C10" 123.16(10) . . ?
C9B' C10' C10" 106.86(8) . . ?
C1' C10" C10' 114.76(14) . . ?
C1" C10" C10' 114(3) . . ?
C1' C10" C4A' 116.07(13) . . ?
C1" C10" C4A' 114(2) . . ?
C10' C10" C4A' 105.82(8) . . ?
C10" C1' C2' 113.41(13) . . ?
C3' C2' C1' 110.15(14) . . ?
C4' C3' C2' 109.45(10) . . ?
C3' C4' C4A' 113.66(9) . . ?
C2" C1" C10" 110(2) . . ?
C3" C2" C1" 111(2) . . ?
C2" C3" C4" 113.9(14) . . ?
C4A' C4" C3" 110.6(11) . . ?
C4" C4A' C4B' 126.1(7) . . ?
C4" C4A' C11' 93.2(6) . . ?
C4B' C4A' C11' 116.30(9) . . ?
C4" C4A' C10" 109.5(6) . . ?
C4B' C4A' C10" 99.74(8) . . ?
C11' C4A' C10" 112.50(9) . . ?
C4B' C4A' C4' 104.09(8) . . ?
C11' C4A' C4' 111.85(9) . . ?
C10" C4A' C4' 111.55(8) . . ?

loop_
_geom_bond_atom_site_label_1
_geom_bond_atom_site_label_2
_geom_bond_distance
_geom_bond_site_symmetry_2
_geom_bond_publ_flag
C1 C10A 1.5273(15) . ?
C1 C2 1.5363(17) . ?
C2 C3 1.5412(17) . ?
C3 C4 1.5316(17) . ?
C4 C4A 1.5470(15) . ?
C4A C4B 1.5013(14) . ?
C4A C11 1.5320(15) . ?
C4A C10A 1.5651(14) . ?
C4B N5 1.3528(14) . ?
C4B C9B 1.3841(14) . ?
N5 C5A 1.4011(13) . ?
C5A C6 1.3944(15) . ?
C5A C9A 1.4229(14) . ?
C6 C7 1.3941(16) . ?
C7 C8 1.4033(17) . ?
C8 C9 1.3919(16) . ?
C9 C9A 1.4019(14) . ?
C9A C9B 1.4408(14) . ?
C9B C10 1.4378(14) . ?
C10 O1 1.2352(13) . ?
C10 C10A 1.5397(13) . ?
C4B' N5' 1.3525(14) . ?
C4B' C9B' 1.3849(14) . ?
C4B' C4A' 1.4993(14) . ?
N5' C5A' 1.4013(14) . ?
C5A' C6' 1.3929(16) . ?
C5A' C9A' 1.4223(15) . ?
C6' C7' 1.3924(18) . ?
C7' C8' 1.405(2) . ?
C8' C9' 1.3903(17) . ?
C9' C9A' 1.3985(15) . ?
C9A' C9B' 1.4412(15) . ?
C9B' C10' 1.4373(15) . ?
C10' O1' 1.2325(13) . ?
C10' C10" 1.5405(14) . ?
C11' C4A' 1.5231(14) . ?
C10" C1' 1.5253(18) . ?
C10" C1" 1.54(2) . ?
C10" C4A' 1.5652(14) . ?
C1' C2' 1.532(2) . ?
C2' C3' 1.5305(19) . ?
C3' C4' 1.5257(17) . ?
C4' C4A' 1.5680(15) . ?
C1" C2" 1.52(3) . ?
C2" C3" 1.50(2) . ?
C3" C4" 1.510(18) . ?
C4" C4A' 1.444(15) . ?

loop_
_geom_hbond_atom_site_label_D
_geom_hbond_atom_site_label_H
_geom_hbond_atom_site_label_A
_geom_hbond_distance_DH
_geom_hbond_distance_HA
_geom_hbond_distance_DA
_geom_hbond_angle_DHA
_geom_hbond_site_symmetry_A
_geom_hbond_publ_flag
N5 H05 O1' 0.83(2) 1.95(2) 2.7654(12) 166(3) . yes
N5' H05' O1 0.84(2) 1.96(3) 2.7846(12) 167(3) 1_545 yes

loop_
_geom_torsion_atom_site_label_1
_geom_torsion_atom_site_label_2
_geom_torsion_atom_site_label_3
_geom_torsion_atom_site_label_4
_geom_torsion
_geom_torsion_site_symmetry_1
_geom_torsion_site_symmetry_2
_geom_torsion_site_symmetry_3
_geom_torsion_site_symmetry_4
_geom_torsion_publ_flag
C10A C1 C2 C3 35.14(14) . . . . ?
C1 C2 C3 C4 21.92(14) . . . . ?
C2 C3 C4 C4A -62.47(13) . . . . ?
C3 C4 C4A C4B -68.73(12) . . . . ?
C3 C4 C4A C11 166.16(10) . . . . ?
C3 C4 C4A C10A 41.61(12) . . . . ?
C11 C4A C4B N5 59.20(16) . . . . ?
C4 C4A C4B N5 -63.93(15) . . . . ?
C10A C4A C4B N5 178.71(11) . . . . ?
C11 C4A C4B C9B -125.78(10) . . . . ?
C4 C4A C4B C9B 111.09(10) . . . . ?
C10A C4A C4B C9B -6.27(11) . . . . ?
C9B C4B N5 C5A -1.32(12) . . . . ?
C4A C4B N5 C5A 173.88(11) . . . . ?
C4B N5 C5A C6 -176.65(11) . . . . ?
C4B N5 C5A C9A 1.13(12) . . . . ?
N5 C5A C6 C7 177.76(11) . . . . ?
C9A C5A C6 C7 0.25(16) . . . . ?
C5A C6 C7 C8 0.66(17) . . . . ?
C6 C7 C8 C9 -0.97(19) . . . . ?
C7 C8 C9 C9A 0.33(18) . . . . ?
C8 C9 C9A C5A 0.56(16) . . . . ?
C8 C9 C9A C9B -177.10(12) . . . . ?
C6 C5A C9A C9 -0.86(16) . . . . ?
N5 C5A C9A C9 -178.82(10) . . . . ?
C6 C5A C9A C9B 177.44(10) . . . . ?
N5 C5A C9A C9B -0.52(11) . . . . ?
N5 C4B C9B C10 178.46(9) . . . . ?
C4A C4B C9B C10 2.33(12) . . . . ?
N5 C4B C9B C9A 0.99(12) . . . . ?
C4A C4B C9B C9A -175.14(9) . . . . ?
C9 C9A C9B C4B 177.62(12) . . . . ?
C5A C9A C9B C4B -0.26(11) . . . . ?
C9 C9A C9B C10 1.7(3) . . . . ?
C5A C9A C9B C10 -176.20(14) . . . . ?
C4B C9B C10 O1 -176.51(11) . . . . ?
C9A C9B C10 O1 -0.6(2) . . . . ?
C4B C9B C10 C10A 2.96(11) . . . . ?
C9A C9B C10 C10A 178.86(14) . . . . ?
C2 C1 C10A C10 66.56(12) . . . . ?
C2 C1 C10A C4A -55.67(12) . . . . ?
O1 C10 C10A C1 46.94(14) . . . . ?
C9B C10 C10A C1 -132.58(9) . . . . ?
O1 C10 C10A C4A 172.71(10) . . . . ?
C9B C10 C10A C4A -6.80(11) . . . . ?
C4B C4A C10A C1 132.54(9) . . . . ?
C11 C4A C10A C1 -107.41(11) . . . . ?
C4 C4A C10A C1 15.61(11) . . . . ?
C4B C4A C10A C10 7.47(10) . . . . ?
C11 C4A C10A C10 127.52(9) . . . . ?
C4 C4A C10A C10 -109.47(9) . . . . ?
C9B' C4B' N5' C5A' 2.01(12) . . . . ?
C4A' C4B' N5' C5A' -162.69(11) . . . . ?
C4B' N5' C5A' C6' 174.26(11) . . . . ?
C4B' N5' C5A' C9A' -1.65(12) . . . . ?
N5' C5A' C6' C7' -176.24(11) . . . . ?
C9A' C5A' C6' C7' -0.81(17) . . . . ?
C5A' C6' C7' C8' -0.49(18) . . . . ?
C6' C7' C8' C9' 0.9(2) . . . . ?
C7' C8' C9' C9A' -0.06(18) . . . . ?
C8' C9' C9A' C5A' -1.20(16) . . . . ?
C8' C9' C9A' C9B' 175.02(12) . . . . ?
C6' C5A' C9A' C9' 1.68(16) . . . . ?
N5' C5A' C9A' C9' 177.93(10) . . . . ?
C6' C5A' C9A' C9B' -175.56(11) . . . . ?
N5' C5A' C9A' C9B' 0.69(12) . . . . ?
N5' C4B' C9B' C10' -173.29(9) . . . . ?
C4A' C4B' C9B' C10' -5.61(13) . . . . ?
N5' C4B' C9B' C9A' -1.57(12) . . . . ?
C4A' C4B' C9B' C9A' 166.12(9) . . . . ?
C9' C9A' C9B' C4B' -176.10(12) . . . . ?
C5A' C9A' C9B' C4B' 0.49(12) . . . . ?
C9' C9A' C9B' C10' -9.3(3) . . . . ?
C5A' C9A' C9B' C10' 167.32(15) . . . . ?
C4B' C9B' C10' O1' 171.93(12) . . . . ?
C9A' C9B' C10' O1' 5.2(2) . . . . ?
C4B' C9B' C10' C10" -8.16(12) . . . . ?
C9A' C9B' C10' C10" -174.85(14) . . . . ?
O1' C10' C10" C1' -32.81(16) . . . . ?
C9B' C10' C10" C1' 147.27(12) . . . . ?
O1' C10' C10" C1" -35.5(15) . . . . ?
C9B' C10' C10" C1" 144.5(15) . . . . ?
O1' C10' C10" C4A' -162.13(11) . . . . ?
C9B' C10' C10" C4A' 17.94(11) . . . . ?
C10' C10" C1' C2' -79.7(2) . . . . ?
C4A' C10" C1' C2' 44.3(2) . . . . ?
C10" C1' C2' C3' -55.4(2) . . . . ?
C1' C2' C3' C4' 62.08(17) . . . . ?
C2' C3' C4' C4A' -58.63(13) . . . . ?
C10' C10" C1" C2" -65(4) . . . . ?
C4A' C10" C1" C2" 57(5) . . . . ?
C10" C1" C2" C3" -39(5) . . . . ?
C1" C2" C3" C4" -18(3) . . . . ?
C2" C3" C4" C4A' 66.8(19) . . . . ?
C3" C4" C4A' C4B' 71.7(12) . . . . ?
C3" C4" C4A' C11' -162.1(11) . . . . ?
C3" C4" C4A' C10" -46.9(13) . . . . ?
N5' C4B' C4A' C4" 57.5(7) . . . . ?
C9B' C4B' C4A' C4" -106.8(7) . . . . ?
N5' C4B' C4A' C11' -58.41(16) . . . . ?
C9B' C4B' C4A' C11' 137.32(10) . . . . ?
N5' C4B' C4A' C10" -179.61(11) . . . . ?
C9B' C4B' C4A' C10" 16.12(11) . . . . ?
N5' C4B' C4A' C4' 65.09(14) . . . . ?
C9B' C4B' C4A' C4' -99.18(10) . . . . ?
C1" C10" C4A' C4" -12(2) . . . . ?
C10' C10" C4A' C4" 114.5(7) . . . . ?
C1' C10" C4A' C4B' -148.09(13) . . . . ?
C1" C10" C4A' C4B' -146(2) . . . . ?
C10' C10" C4A' C4B' -19.53(10) . . . . ?
C1' C10" C4A' C11' 88.01(15) . . . . ?
C1" C10" C4A' C11' 90(2) . . . . ?
C10' C10" C4A' C11' -143.43(9) . . . . ?
C1' C10" C4A' C4' -38.62(15) . . . . ?
C10' C10" C4A' C4' 89.94(10) . . . . ?
C3' C4' C4A' C4B' 152.71(9) . . . . ?
C3' C4' C4A' C11' -80.93(12) . . . . ?
C3' C4' C4A' C10" 46.05(12) . . . . ?
